data_2239635
loop_
_publ_author_name
'Sairaj, Vedavalli'
'Srinivasan, Thothadri'
'Kandaswamy, Muthusamy'
'Velmurugan, Devadasan'

_publ_section_title
;
 (<i>Z</i>)-3-[(2-Aminobenzyl)amino]-1-phenylbut-2-en-1-one
;
_journal_coeditor_code SU2735
_journal_issue 7
_journal_name_full 'Acta Crystallographica Section E'
_journal_page_first o742
_journal_paper_doi 10.1107/S1600536814012070
_journal_volume 70
_journal_year 2014
_chemical_formula_iupac 'C17 H18 N2 O'
_chemical_formula_moiety 'C17 H18 N2 O'
_chemical_formula_sum 'C17 H18 N2 O'
_chemical_formula_weight 266.33
_chemical_name_systematic
;
(<i>Z</i>)-3-[(2-Aminobenzyl)amino]-1-phenylbut-2-en-1-one
;
_space_group_IT_number 14
_symmetry_cell_setting monoclinic
_symmetry_space_group_name_Hall '-P 2ybc'
_symmetry_space_group_name_H-M 'P 1 21/c 1'
_atom_sites_solution_hydrogens geom
_atom_sites_solution_primary direct
_atom_sites_solution_secondary difmap
_audit_creation_method SHELXL-97
_cell_angle_alpha 90.00
_cell_angle_beta 106.387(2)
_cell_angle_gamma 90.00
_cell_formula_units_Z 4
_cell_length_a 11.3197(4)
_cell_length_b 9.8341(3)
_cell_length_c 13.4207(4)
_cell_measurement_reflns_used 3921
_cell_measurement_temperature 293(2)
_cell_measurement_theta_max 29.31
_cell_measurement_theta_min 1.88
_cell_volume 1433.29(8)
_computing_cell_refinement 'SAINT (Bruker, 2008)'
_computing_data_collection 'APEX2 (Bruker, 2008)'
_computing_data_reduction 'SAINT (Bruker, 2008)'
_computing_molecular_graphics 'ORTEP-3 for Windows (Farrugia, 2012)'
_computing_publication_material 'SHELXL97 (Sheldrick, 2008) and PLATON (Spek, 2009)'
_computing_structure_refinement 'SHELXL97 (Sheldrick, 2008)'
_computing_structure_solution 'SHELXS97 (Sheldrick, 2008)'
_diffrn_ambient_temperature 293(2)
_diffrn_measured_fraction_theta_full 0.997
_diffrn_measured_fraction_theta_max 0.997
_diffrn_measurement_device_type 'Bruker SMART APEXII area-detector'
_diffrn_measurement_method '\w and \f scans'
_diffrn_radiation_monochromator graphite
_diffrn_radiation_source 'fine-focus sealed tube'
_diffrn_radiation_type MoK\a
_diffrn_radiation_wavelength 0.71073
_diffrn_reflns_av_R_equivalents 0.0280
_diffrn_reflns_av_sigmaI/netI 0.0274
_diffrn_reflns_limit_h_max 15
_diffrn_reflns_limit_h_min -15
_diffrn_reflns_limit_k_max 13
_diffrn_reflns_limit_k_min -13
_diffrn_reflns_limit_l_max 18
_diffrn_reflns_limit_l_min -10
_diffrn_reflns_number 14860
_diffrn_reflns_theta_full 29.31
_diffrn_reflns_theta_max 29.31
_diffrn_reflns_theta_min 1.88
_exptl_absorpt_coefficient_mu 0.078
_exptl_absorpt_correction_T_max 0.7459
_exptl_absorpt_correction_T_min 0.6977
_exptl_absorpt_correction_type multi-scan
_exptl_absorpt_process_details '(<i>SADABS</i>; Bruker, 2008)'
_exptl_crystal_colour colourless
_exptl_crystal_density_diffrn 1.234
_exptl_crystal_density_method 'not measured'
_exptl_crystal_description block
_exptl_crystal_F_000 568
_exptl_crystal_size_max 0.30
_exptl_crystal_size_mid 0.25
_exptl_crystal_size_min 0.20
_refine_diff_density_max 0.233
_refine_diff_density_min -0.161
_refine_ls_extinction_coef 0.020(3)
_refine_ls_extinction_expression Fc^*^=kFc[1+0.001xFc^2^\l^3^/sin(2\q)]^-1/4^
_refine_ls_extinction_method 'SHELXL97 (Sheldrick, 2008)'
_refine_ls_goodness_of_fit_ref 1.026
_refine_ls_hydrogen_treatment constr
_refine_ls_matrix_type full
_refine_ls_number_parameters 183
_refine_ls_number_reflns 3921
_refine_ls_number_restraints 0
_refine_ls_restrained_S_all 1.026
_refine_ls_R_factor_all 0.0830
_refine_ls_R_factor_gt 0.0499
_refine_ls_shift/su_max 0.000
_refine_ls_shift/su_mean 0.000
_refine_ls_structure_factor_coef Fsqd
_refine_ls_weighting_details 'calc w=1/[\s^2^(Fo^2^)+(0.0715P)^2^+0.2241P] where P=(Fo^2^+2Fc^2^)/3'
_refine_ls_weighting_scheme calc
_refine_ls_wR_factor_gt 0.1349
_refine_ls_wR_factor_ref 0.1559
_reflns_number_gt 2528
_reflns_number_total 3921
_reflns_threshold_expression I>2sigma(I)
_cod_data_source_file su2735sup1.cif
_cod_data_source_block I
_cod_original_sg_symbol_H-M 'P 21/c'
_cod_database_code 2239635
_cod_database_fobs_code 2239635

loop_
_symmetry_equiv_pos_as_xyz
'x, y, z'
'-x, y+1/2, -z+1/2'
'-x, -y, -z'
'x, -y-1/2, z-1/2'

loop_
_atom_site_type_symbol
_atom_site_label
_atom_site_fract_x
_atom_site_fract_y
_atom_site_fract_z
_atom_site_U_iso_or_equiv
_atom_site_adp_type
_atom_site_calc_flag
_atom_site_refinement_flags
_atom_site_occupancy
_atom_site_symmetry_multiplicity
C C1 0.37143(13) 0.36601(14) -0.34891(10) 0.0447(3) Uani d . 1 1
C C2 0.24361(15) 0.37189(17) -0.38045(13) 0.0588(4) Uani d . 1 1
H H2 0.2035 0.4073 -0.4455 0.071 Uiso calc R 1 1
C C3 0.17631(16) 0.3268(2) -0.31782(17) 0.0701(5) Uani d . 1 1
H H3 0.0908 0.3311 -0.3407 0.084 Uiso calc R 1 1
C C4 0.23319(19) 0.27475(19) -0.22096(17) 0.0724(5) Uani d . 1 1
H H4 0.1867 0.2442 -0.1783 0.087 Uiso calc R 1 1
C C5 0.36069(17) 0.26853(18) -0.18788(13) 0.0601(4) Uani d . 1 1
H H5 0.3995 0.2335 -0.1224 0.072 Uiso calc R 1 1
C C6 0.43142(13) 0.31337(15) -0.25025(10) 0.0445(3) Uani d . 1 1
C C7 0.56975(14) 0.3028(2) -0.21832(11) 0.0602(4) Uani d . 1 1
H H7A 0.5930 0.2264 -0.2545 0.072 Uiso calc R 1 1
H H7B 0.6031 0.3844 -0.2407 0.072 Uiso calc R 1 1
C C8 0.66303(14) 0.38414(16) -0.03882(11) 0.0516(4) Uani d . 1 1
C C9 0.6376(2) 0.5280(2) -0.07480(15) 0.0830(6) Uani d . 1 1
H H9A 0.6843 0.5498 -0.1222 0.125 Uiso calc R 1 1
H H9B 0.6607 0.5880 -0.0161 0.125 Uiso calc R 1 1
H H9C 0.5513 0.5384 -0.1092 0.125 Uiso calc R 1 1
C C10 0.72605(14) 0.35770(15) 0.06411(11) 0.0492(4) Uani d . 1 1
H H10 0.7488 0.4313 0.1090 0.059 Uiso calc R 1 1
C C11 0.75754(13) 0.22683(14) 0.10462(10) 0.0438(3) Uani d . 1 1
C C12 0.83849(12) 0.20920(14) 0.21386(10) 0.0414(3) Uani d . 1 1
C C13 0.88339(15) 0.08133(17) 0.24592(12) 0.0559(4) Uani d . 1 1
H H13 0.8632 0.0086 0.1999 0.067 Uiso calc R 1 1
C C14 0.95824(18) 0.0598(2) 0.34596(13) 0.0714(5) Uani d . 1 1
H H14 0.9888 -0.0267 0.3663 0.086 Uiso calc R 1 1
C C15 0.98725(17) 0.1654(2) 0.41484(12) 0.0709(5) Uani d . 1 1
H H15 1.0376 0.1509 0.4819 0.085 Uiso calc R 1 1
C C16 0.94187(17) 0.2926(2) 0.38466(12) 0.0691(5) Uani d . 1 1
H H16 0.9604 0.3641 0.4318 0.083 Uiso calc R 1 1
C C17 0.86870(15) 0.31536(17) 0.28458(11) 0.0568(4) Uani d . 1 1
H H17 0.8395 0.4025 0.2645 0.068 Uiso calc R 1 1
N N1 0.43740(14) 0.41274(17) -0.41456(10) 0.0704(4) Uani d . 1 1
H H1A 0.3993 0.4452 -0.4745 0.084 Uiso calc R 1 1
H H1B 0.5165 0.4093 -0.3954 0.084 Uiso calc R 1 1
N N2 0.62611(13) 0.28532(14) -0.10721(9) 0.0572(4) Uani d . 1 1
H H2A 0.6362 0.2033 -0.0841 0.069 Uiso calc R 1 1
O O1 0.72160(13) 0.12117(11) 0.05299(8) 0.0710(4) Uani d . 1 1

loop_
_atom_site_aniso_label
_atom_site_aniso_U_11
_atom_site_aniso_U_22
_atom_site_aniso_U_33
_atom_site_aniso_U_12
_atom_site_aniso_U_13
_atom_site_aniso_U_23
C1 0.0496(8) 0.0388(8) 0.0424(7) 0.0033(6) 0.0076(6) -0.0008(5)
C2 0.0501(9) 0.0528(9) 0.0654(9) 0.0066(7) 0.0031(7) -0.0081(7)
C3 0.0493(9) 0.0607(11) 0.0986(14) -0.0023(8) 0.0179(9) -0.0194(10)
C4 0.0741(12) 0.0607(11) 0.0985(14) -0.0168(9) 0.0506(11) -0.0133(10)
C5 0.0728(11) 0.0578(10) 0.0551(8) -0.0043(8) 0.0270(8) 0.0019(7)
C6 0.0493(8) 0.0446(8) 0.0381(6) 0.0003(6) 0.0101(5) 0.0000(6)
C7 0.0511(8) 0.0879(13) 0.0373(7) 0.0072(8) 0.0052(6) 0.0062(7)
C8 0.0517(8) 0.0490(9) 0.0492(7) 0.0033(7) 0.0065(6) 0.0074(6)
C9 0.1066(16) 0.0575(12) 0.0705(11) 0.0052(11) 0.0013(11) 0.0193(9)
C10 0.0554(8) 0.0400(8) 0.0446(7) -0.0008(6) 0.0016(6) 0.0002(6)
C11 0.0445(7) 0.0414(8) 0.0402(6) -0.0044(6) 0.0032(5) -0.0026(5)
C12 0.0389(7) 0.0425(8) 0.0401(6) -0.0038(5) 0.0069(5) 0.0023(5)
C13 0.0635(10) 0.0474(9) 0.0527(8) 0.0000(7) 0.0094(7) 0.0081(7)
C14 0.0772(12) 0.0672(12) 0.0623(10) 0.0094(9) 0.0074(9) 0.0260(9)
C15 0.0655(11) 0.0922(14) 0.0453(8) -0.0024(10) 0.0001(7) 0.0165(9)
C16 0.0724(11) 0.0783(13) 0.0455(8) -0.0077(10) -0.0015(8) -0.0074(8)
C17 0.0621(9) 0.0502(9) 0.0482(8) -0.0006(7) -0.0008(7) -0.0032(7)
N1 0.0644(9) 0.0951(12) 0.0499(7) 0.0127(8) 0.0134(6) 0.0302(7)
N2 0.0638(8) 0.0585(8) 0.0395(6) 0.0052(6) -0.0012(6) 0.0044(5)
O1 0.0959(9) 0.0427(7) 0.0538(6) -0.0044(6) -0.0122(6) -0.0065(5)

loop_
_atom_type_symbol
_atom_type_description
_atom_type_scat_dispersion_real
_atom_type_scat_dispersion_imag
_atom_type_scat_source
C C 0.0033 0.0016 'International Tables Vol C Tables 4.2.6.8 and 6.1.1.4'
H H 0.0000 0.0000 'International Tables Vol C Tables 4.2.6.8 and 6.1.1.4'
N N 0.0061 0.0033 'International Tables Vol C Tables 4.2.6.8 and 6.1.1.4'
O O 0.0106 0.0060 'International Tables Vol C Tables 4.2.6.8 and 6.1.1.4'

loop_
_geom_angle_atom_site_label_1
_geom_angle_atom_site_label_2
_geom_angle_atom_site_label_3
_geom_angle
N1 C1 C2 119.65(13)
N1 C1 C6 121.19(13)
C2 C1 C6 119.16(14)
C3 C2 C1 121.04(16)
C3 C2 H2 119.5
C1 C2 H2 119.5
C2 C3 C4 120.75(16)
C2 C3 H3 119.6
C4 C3 H3 119.6
C3 C4 C5 119.09(16)
C3 C4 H4 120.5
C5 C4 H4 120.5
C6 C5 C4 121.33(16)
C6 C5 H5 119.3
C4 C5 H5 119.3
C5 C6 C1 118.63(14)
C5 C6 C7 122.58(13)
C1 C6 C7 118.75(12)
N2 C7 C6 114.79(13)
N2 C7 H7A 108.6
C6 C7 H7A 108.6
N2 C7 H7B 108.6
C6 C7 H7B 108.6
H7A C7 H7B 107.5
N2 C8 C10 121.76(14)
N2 C8 C9 118.48(13)
C10 C8 C9 119.75(15)
C8 C9 H9A 109.5
C8 C9 H9B 109.5
H9A C9 H9B 109.5
C8 C9 H9C 109.5
H9A C9 H9C 109.5
H9B C9 H9C 109.5
C8 C10 C11 124.07(13)
C8 C10 H10 118.0
C11 C10 H10 118.0
O1 C11 C10 122.65(12)
O1 C11 C12 117.23(12)
C10 C11 C12 120.12(12)
C13 C12 C17 118.34(13)
C13 C12 C11 118.62(13)
C17 C12 C11 123.03(13)
C12 C13 C14 120.79(16)
C12 C13 H13 119.6
C14 C13 H13 119.6
C15 C14 C13 120.23(17)
C15 C14 H14 119.9
C13 C14 H14 119.9
C14 C15 C16 119.68(15)
C14 C15 H15 120.2
C16 C15 H15 120.2
C15 C16 C17 120.48(16)
C15 C16 H16 119.8
C17 C16 H16 119.8
C16 C17 C12 120.47(16)
C16 C17 H17 119.8
C12 C17 H17 119.8
C1 N1 H1A 120.0
C1 N1 H1B 120.0
H1A N1 H1B 120.0
C8 N2 C7 125.86(14)
C8 N2 H2A 117.1
C7 N2 H2A 117.1

loop_
_geom_bond_atom_site_label_1
_geom_bond_atom_site_label_2
_geom_bond_distance
C1 N1 1.384(2)
C1 C2 1.389(2)
C1 C6 1.4053(18)
C2 C3 1.358(3)
C2 H2 0.9300
C3 C4 1.376(3)
C3 H3 0.9300
C4 C5 1.386(3)
C4 H4 0.9300
C5 C6 1.384(2)
C5 H5 0.9300
C6 C7 1.506(2)
C7 N2 1.4571(17)
C7 H7A 0.9700
C7 H7B 0.9700
C8 N2 1.3210(19)
C8 C10 1.3888(19)
C8 C9 1.496(2)
C9 H9A 0.9600
C9 H9B 0.9600
C9 H9C 0.9600
C10 C11 1.403(2)
C10 H10 0.9300
C11 O1 1.2516(16)
C11 C12 1.5036(17)
C12 C13 1.379(2)
C12 C17 1.387(2)
C13 C14 1.387(2)
C13 H13 0.9300
C14 C15 1.367(3)
C14 H14 0.9300
C15 C16 1.369(3)
C15 H15 0.9300
C16 C17 1.383(2)
C16 H16 0.9300
C17 H17 0.9300
N1 H1A 0.8600
N1 H1B 0.8600
N2 H2A 0.8600

loop_
_geom_hbond_atom_site_label_D
_geom_hbond_atom_site_label_H
_geom_hbond_atom_site_label_A
_geom_hbond_site_symmetry_A
_geom_hbond_distance_DH
_geom_hbond_distance_HA
_geom_hbond_distance_DA
_geom_hbond_angle_DHA
N2 H2A O1 . 0.86 1.99 2.6619(17) 134
N1 H1A O1 2_654 0.86 2.27 3.0009(19) 143

loop_
_geom_torsion_atom_site_label_1
_geom_torsion_atom_site_label_2
_geom_torsion_atom_site_label_3
_geom_torsion_atom_site_label_4
_geom_torsion
N1 C1 C2 C3 179.97(16)
C6 C1 C2 C3 -0.5(2)
C1 C2 C3 C4 0.4(3)
C2 C3 C4 C5 -0.2(3)
C3 C4 C5 C6 0.0(3)
C4 C5 C6 C1 0.0(2)
C4 C5 C6 C7 -177.47(16)
N1 C1 C6 C5 179.81(15)
C2 C1 C6 C5 0.3(2)
N1 C1 C6 C7 -2.6(2)
C2 C1 C6 C7 177.83(14)
C5 C6 C7 N2 -19.4(2)
C1 C6 C7 N2 163.10(14)
N2 C8 C10 C11 0.8(3)
C9 C8 C10 C11 -178.05(17)
C8 C10 C11 O1 -6.6(3)
C8 C10 C11 C12 172.88(14)
O1 C11 C12 C13 9.5(2)
C10 C11 C12 C13 -170.01(14)
O1 C11 C12 C17 -169.53(15)
C10 C11 C12 C17 11.0(2)
C17 C12 C13 C14 -0.9(2)
C11 C12 C13 C14 -179.89(15)
C12 C13 C14 C15 0.9(3)
C13 C14 C15 C16 0.1(3)
C14 C15 C16 C17 -1.1(3)
C15 C16 C17 C12 1.1(3)
C13 C12 C17 C16 -0.1(2)
C11 C12 C17 C16 178.86(15)
C10 C8 N2 C7 -174.01(15)
C9 C8 N2 C7 4.9(3)
C6 C7 N2 C8 -90.1(2)
